data_7207088
loop_
_publ_author_name
'Jin, Rui-Fang'
'Yang, Shi-Yao'
'Li, Hui-Min'
'Long, La-Sheng'
'Huang, Rong-Bin'
'Zheng, Lan-Sun'

_publ_section_title
;
 Effect of ionic radius on the assemblies of first row transition
 metal--5-tert-butylisophthalates--(2,2&#x2032;-bipyridine or
 phenanthroline) coordination compounds
;
_journal_issue 4
_journal_name_full CrystEngComm
_journal_page_first 1301
_journal_paper_doi 10.1039/c1ce05959a
_journal_volume 14
_journal_year 2012
_chemical_formula_moiety '2(C42 H36 Co2 N3 O8), 1.5(H2 O)'
_chemical_formula_sum 'C84 H75 Co4 N6 O17.5'
_chemical_formula_weight 1684.22
_chemical_name_systematic
;
?
;
_space_group_IT_number 15
_symmetry_cell_setting monoclinic
_symmetry_space_group_name_Hall '-C 2yc'
_symmetry_space_group_name_H-M 'C 1 2/c 1'
_atom_sites_solution_hydrogens geom
_atom_sites_solution_primary direct
_atom_sites_solution_secondary difmap
_audit_creation_method SHELXL-97
_cell_angle_alpha 90.00
_cell_angle_beta 116.54(3)
_cell_angle_gamma 90.00
_cell_formula_units_Z 4
_cell_length_a 32.932(7)
_cell_length_b 9.4843(19)
_cell_length_c 27.667(6)
_cell_measurement_reflns_used 17250
_cell_measurement_temperature 173(2)
_cell_measurement_theta_max 55.10
_cell_measurement_theta_min 6.22
_cell_volume 7731(3)
_computing_cell_refinement PROCESS-AUTO
_computing_data_collection 'PROCESS-AUTO (Rigaku Corporation,1998)'
_computing_data_reduction 'teXsan (Molecular Structure Corporation & Rigaku Corporation, 1999)'
_computing_molecular_graphics 'ORTEP-II (Johnson, 1976)'
_computing_publication_material 'SHELXL-97 (Sheldrick, 1997)'
_computing_structure_refinement 'SHELXL-97 (Sheldrick, 1997)'
_computing_structure_solution 'SHELXS-97 (Sheldrick, 1990)'
_diffrn_ambient_temperature 173(2)
_diffrn_measured_fraction_theta_full 0.941
_diffrn_measured_fraction_theta_max 0.936
_diffrn_measurement_device_type 'Rigaku R-AXIS RAPID imaging plate'
_diffrn_measurement_method 'omega scan'
_diffrn_radiation_monochromator graphite
_diffrn_radiation_source 'fine-focus sealed tube'
_diffrn_radiation_type MoK\a
_diffrn_radiation_wavelength 0.71073
_diffrn_reflns_av_R_equivalents 0.0766
_diffrn_reflns_av_sigmaI/netI 0.0851
_diffrn_reflns_limit_h_max 42
_diffrn_reflns_limit_h_min -39
_diffrn_reflns_limit_k_max 11
_diffrn_reflns_limit_k_min -12
_diffrn_reflns_limit_l_max 35
_diffrn_reflns_limit_l_min -35
_diffrn_reflns_number 29056
_diffrn_reflns_theta_full 25.25
_diffrn_reflns_theta_max 27.48
_diffrn_reflns_theta_min 3.11
_exptl_absorpt_coefficient_mu 0.918
_exptl_absorpt_correction_T_max 0.9138
_exptl_absorpt_correction_T_min 0.7897
_exptl_absorpt_correction_type multi-scan
_exptl_absorpt_process_details 'Tompa_analytical (Rigaku Corporation, 1999)'
_exptl_crystal_colour 'dark red'
_exptl_crystal_density_diffrn 1.447
_exptl_crystal_density_meas ?
_exptl_crystal_density_method 'not measured'
_exptl_crystal_description rod
_exptl_crystal_F_000 3476
_exptl_crystal_size_max 0.27
_exptl_crystal_size_mid 0.10
_exptl_crystal_size_min 0.10
_refine_diff_density_max 0.766
_refine_diff_density_min -1.023
_refine_diff_density_rms 0.123
_refine_ls_extinction_coef 0.0015(2)
_refine_ls_extinction_expression Fc^*^=kFc[1+0.001xFc^2^\l^3^/sin(2\q)]^-1/4^
_refine_ls_extinction_method SHELXL
_refine_ls_goodness_of_fit_ref 1.045
_refine_ls_hydrogen_treatment constr
_refine_ls_matrix_type full
_refine_ls_number_parameters 523
_refine_ls_number_reflns 8307
_refine_ls_number_restraints 0
_refine_ls_restrained_S_all 1.045
_refine_ls_R_factor_all 0.1328
_refine_ls_R_factor_gt 0.0651
_refine_ls_shift/su_max 0.000
_refine_ls_shift/su_mean 0.000
_refine_ls_structure_factor_coef Fsqd
_refine_ls_weighting_details 'calc w=1/[\s^2^(Fo^2^)+(0.1344P)^2^+0.0000P] where P=(Fo^2^+2Fc^2^)/3'
_refine_ls_weighting_scheme calc
_refine_ls_wR_factor_gt 0.1645
_refine_ls_wR_factor_ref 0.2255
_reflns_number_gt 4468
_reflns_number_total 8307
_reflns_threshold_expression >2sigma(I)
_cod_data_source_file c1ce05959a.txt
_cod_data_source_block CoPhen2-{[Co3(tbip)3(phen)2Co(tbip)(phen)].1.5H2O}n
_cod_depositor_comments
;
The following automatic conversions were performed:

'_symmetry_cell_setting' value 'Monoclinic' changed to 'monoclinic'
according to /home/saulius/struct/CIF-dictionaries/cif_core.dic
dictionary named 'cif_core.dic' version 2.4.1 from 2010-06-29.

Automatic conversion script
Id: cif_fix_values 1715 2011-07-08 13:25:40Z adriana 

The following automatic conversions were performed:

'_exptl_crystal_density_meas' value 'not measured' was changed to '?'
- the value is perceived as not measured.

Automatic conversion script
Id: cif_fix_values 3008 2015-01-20 13:52:24Z robertas 
;
_cod_original_sg_symbol_H-M C2/c
_cod_original_formula_sum 'C84 H75 Co4 N6 O17.50'
_cod_database_code 7207088

loop_
_symmetry_equiv_pos_as_xyz
'x, y, z'
'-x, y, -z+1/2'
'x+1/2, y+1/2, z'
'-x+1/2, y+1/2, -z+1/2'
'-x, -y, -z'
'x, -y, z-1/2'
'-x+1/2, -y+1/2, -z'
'x+1/2, -y+1/2, z-1/2'

loop_
_atom_site_label
_atom_site_type_symbol
_atom_site_fract_x
_atom_site_fract_y
_atom_site_fract_z
_atom_site_U_iso_or_equiv
_atom_site_adp_type
_atom_site_occupancy
_atom_site_symmetry_multiplicity
_atom_site_calc_flag
_atom_site_refinement_flags
Co1 Co 0.16959(3) 0.22210(6) 0.55031(3) 0.0377(2) Uani 1 1 d .
Co2 Co 0.2500 0.2500 0.5000 0.0404(3) Uani 1 2 d S
Co3 Co 0.5000 0.48486(9) 0.7500 0.0456(3) Uani 1 2 d S
O1 O 0.22979(15) 0.2359(3) 0.61765(14) 0.0456(10) Uani 1 1 d .
O2 O 0.27901(15) 0.2743(4) 0.58291(15) 0.0530(11) Uani 1 1 d .
O3 O 0.44008(15) 0.3651(3) 0.69991(16) 0.0519(10) Uani 1 1 d .
O4 O 0.45961(13) 0.4100(4) 0.78563(16) 0.0527(10) Uani 1 1 d .
O5 O 0.18700(13) 0.3348(3) 0.49356(13) 0.0404(9) Uani 1 1 d .
O6 O 0.16363(13) 0.4562(3) 0.54379(13) 0.0441(9) Uani 1 1 d .
O7 O 0.17284(13) 1.0149(3) 0.53165(13) 0.0433(9) Uani 1 1 d .
O8 O 0.22464(14) 1.0564(3) 0.50174(15) 0.0515(10) Uani 1 1 d .
N1 N 0.09961(17) 0.2169(4) 0.49061(16) 0.0421(11) Uani 1 1 d .
N2 N 0.1348(2) 0.1762(4) 0.59706(17) 0.0513(14) Uani 1 1 d .
N3 N 0.52851(17) 0.6572(4) 0.8023(2) 0.0479(12) Uani 1 1 d .
C1 C 0.3085(2) 0.2561(4) 0.67680(18) 0.0364(12) Uani 1 1 d .
C2 C 0.3501(2) 0.3007(4) 0.6823(2) 0.0386(12) Uani 1 1 d .
H2A H 0.3535 0.3308 0.6516 0.046 Uiso 1 1 calc R
C3 C 0.3873(2) 0.3013(4) 0.7335(2) 0.0413(13) Uani 1 1 d .
C4 C 0.38216(18) 0.2502(5) 0.7769(2) 0.0385(12) Uani 1 1 d .
H4A H 0.4077 0.2504 0.8114 0.046 Uiso 1 1 calc R
C5 C 0.34167(19) 0.1990(5) 0.77259(19) 0.0388(12) Uani 1 1 d .
C6 C 0.30408(19) 0.2062(4) 0.72151(19) 0.0366(11) Uani 1 1 d .
H6A H 0.2752 0.1765 0.7174 0.044 Uiso 1 1 calc R
C7 C 0.2691(2) 0.2563(4) 0.6213(2) 0.0405(13) Uani 1 1 d .
C8 C 0.4308(2) 0.3610(5) 0.7396(2) 0.0449(13) Uani 1 1 d .
C9 C 0.3382(2) 0.1357(6) 0.8218(2) 0.0461(13) Uani 1 1 d .
C10 C 0.3764(3) 0.0321(7) 0.8498(3) 0.081(2) Uani 1 1 d .
H10A H 0.3740 -0.0442 0.8248 0.121 Uiso 1 1 calc R
H10B H 0.3744 -0.0072 0.8814 0.121 Uiso 1 1 calc R
H10C H 0.4055 0.0805 0.8613 0.121 Uiso 1 1 calc R
C11 C 0.2942(3) 0.0609(12) 0.8077(3) 0.134(4) Uani 1 1 d .
H11A H 0.2921 -0.0222 0.7856 0.201 Uiso 1 1 calc R
H11B H 0.2688 0.1247 0.7873 0.201 Uiso 1 1 calc R
H11C H 0.2929 0.0313 0.8409 0.201 Uiso 1 1 calc R
C12 C 0.3449(4) 0.2547(7) 0.8622(3) 0.103(3) Uani 1 1 d .
H12A H 0.3500 0.2141 0.8970 0.155 Uiso 1 1 calc R
H12B H 0.3179 0.3146 0.8484 0.155 Uiso 1 1 calc R
H12C H 0.3714 0.3113 0.8669 0.155 Uiso 1 1 calc R
C13 C 0.18116(19) 0.5859(4) 0.48146(18) 0.0396(13) Uani 1 1 d .
C14 C 0.1831(2) 0.7154(4) 0.5057(2) 0.0421(13) Uani 1 1 d .
H14A H 0.1802 0.7208 0.5383 0.051 Uiso 1 1 calc R
C15 C 0.1893(2) 0.8370(4) 0.48189(19) 0.0416(13) Uani 1 1 d .
C16 C 0.1912(2) 0.8280(4) 0.4327(2) 0.0424(13) Uani 1 1 d .
H16A H 0.1961 0.9117 0.4172 0.051 Uiso 1 1 calc R
C17 C 0.18609(19) 0.7015(4) 0.40552(18) 0.0381(12) Uani 1 1 d .
C18 C 0.18200(19) 0.5793(4) 0.43200(19) 0.0425(13) Uani 1 1 d .
H18A H 0.1798 0.4901 0.4154 0.051 Uiso 1 1 calc R
C19 C 0.17775(19) 0.4534(4) 0.50876(19) 0.0385(13) Uani 1 1 d .
C20 C 0.1960(2) 0.9804(4) 0.50774(19) 0.0412(13) Uani 1 1 d .
C21 C 0.1863(2) 0.6920(5) 0.35104(19) 0.0413(13) Uani 1 1 d .
C22 C 0.1441(2) 0.6147(6) 0.3105(2) 0.0578(17) Uani 1 1 d .
H22A H 0.1424 0.5215 0.3248 0.087 Uiso 1 1 calc R
H22B H 0.1459 0.6037 0.2762 0.087 Uiso 1 1 calc R
H22C H 0.1169 0.6691 0.3044 0.087 Uiso 1 1 calc R
C23 C 0.1877(3) 0.8395(5) 0.3278(2) 0.0636(19) Uani 1 1 d .
H23A H 0.1598 0.8909 0.3207 0.095 Uiso 1 1 calc R
H23B H 0.1904 0.8288 0.2941 0.095 Uiso 1 1 calc R
H23C H 0.2139 0.8921 0.3540 0.095 Uiso 1 1 calc R
C24 C 0.2287(2) 0.6121(5) 0.3575(2) 0.0482(14) Uani 1 1 d .
H24A H 0.2290 0.5185 0.3727 0.072 Uiso 1 1 calc R
H24B H 0.2558 0.6645 0.3818 0.072 Uiso 1 1 calc R
H24C H 0.2284 0.6020 0.3221 0.072 Uiso 1 1 calc R
C25 C 0.0830(2) 0.2238(5) 0.4371(2) 0.0516(15) Uani 1 1 d .
H25A H 0.1038 0.2356 0.4222 0.062 Uiso 1 1 calc R
C26 C 0.0366(3) 0.2146(6) 0.4015(3) 0.066(2) Uani 1 1 d .
H26A H 0.0264 0.2164 0.3635 0.079 Uiso 1 1 calc R
C27 C 0.0069(3) 0.2029(7) 0.4228(3) 0.080(2) Uani 1 1 d .
H27A H -0.0248 0.2000 0.3998 0.096 Uiso 1 1 calc R
C28 C 0.0232(3) 0.1952(7) 0.4794(3) 0.071(2) Uani 1 1 d .
C29 C -0.0056(3) 0.1757(10) 0.5048(4) 0.099(3) Uani 1 1 d .
H29A H -0.0376 0.1765 0.4833 0.118 Uiso 1 1 calc R
C30 C 0.0107(4) 0.1565(9) 0.5573(4) 0.100(3) Uani 1 1 d .
H30A H -0.0097 0.1459 0.5727 0.120 Uiso 1 1 calc R
C31 C 0.0590(4) 0.1512(7) 0.5919(3) 0.079(3) Uani 1 1 d .
C32 C 0.0798(4) 0.1157(8) 0.6465(4) 0.104(4) Uani 1 1 d .
H32A H 0.0616 0.0949 0.6642 0.124 Uiso 1 1 calc R
C33 C 0.1250(4) 0.1105(8) 0.6744(3) 0.104(4) Uani 1 1 d .
H33A H 0.1385 0.0842 0.7114 0.125 Uiso 1 1 calc R
C34 C 0.1531(3) 0.1439(6) 0.6491(2) 0.076(2) Uani 1 1 d .
H34A H 0.1852 0.1431 0.6697 0.091 Uiso 1 1 calc R
C35 C 0.0892(3) 0.1761(5) 0.5695(2) 0.0534(17) Uani 1 1 d .
C36 C 0.0706(2) 0.1995(5) 0.5120(2) 0.0499(15) Uani 1 1 d .
C37 C 0.5563(2) 0.6537(6) 0.8543(3) 0.0585(17) Uani 1 1 d .
H37A H 0.5659 0.5645 0.8712 0.070 Uiso 1 1 calc R
C38 C 0.5723(2) 0.7764(6) 0.8861(3) 0.0642(18) Uani 1 1 d .
H38A H 0.5925 0.7702 0.9235 0.077 Uiso 1 1 calc R
C39 C 0.5582(3) 0.9039(6) 0.8616(3) 0.075(2) Uani 1 1 d .
H39A H 0.5682 0.9880 0.8823 0.090 Uiso 1 1 calc R
C40 C 0.5289(3) 0.9117(6) 0.8058(3) 0.070(2) Uani 1 1 d .
C41 C 0.5134(3) 1.0401(6) 0.7758(3) 0.090(3) Uani 1 1 d .
H41A H 0.5230 1.1277 0.7941 0.109 Uiso 1 1 calc R
C42 C 0.5144(2) 0.7830(5) 0.7779(2) 0.0519(15) Uani 1 1 d .
O1W O 0.1004(6) 0.8693(16) 0.5128(9) 0.199(9) Uani 0.50 1 d P
H1WD H 0.0834 0.9403 0.5047 0.299 Uiso 0.50 1 calc PR
H1WA H 0.1235 0.9192 0.5204 0.299 Uiso 0.50 1 d PR
O2W O 0.0814(11) 0.586(3) 0.5037(12) 0.165(14) Uani 0.25 1 d P
H2WA H 0.1071 0.5604 0.5270 0.248 Uiso 0.25 1 calc PR
H2WB H 0.0865 0.6746 0.5057 0.248 Uiso 0.25 1 d PR

loop_
_atom_site_aniso_label
_atom_site_aniso_U_11
_atom_site_aniso_U_22
_atom_site_aniso_U_33
_atom_site_aniso_U_23
_atom_site_aniso_U_13
_atom_site_aniso_U_12
Co1 0.0568(5) 0.0241(3) 0.0321(4) 0.0002(2) 0.0196(3) 0.0040(3)
Co2 0.0685(8) 0.0227(4) 0.0318(5) 0.0017(3) 0.0239(5) 0.0047(4)
Co3 0.0526(8) 0.0302(5) 0.0664(7) 0.000 0.0376(6) 0.000
O1 0.066(3) 0.0323(17) 0.034(2) 0.0016(13) 0.0178(19) 0.0064(16)
O2 0.073(3) 0.051(2) 0.039(2) -0.0003(15) 0.028(2) -0.0013(18)
O3 0.063(3) 0.0422(19) 0.070(3) -0.0012(16) 0.048(2) -0.0099(17)
O4 0.052(3) 0.050(2) 0.066(3) -0.0116(18) 0.035(2) -0.0105(17)
O5 0.062(3) 0.0239(15) 0.0386(19) 0.0033(12) 0.0256(18) 0.0042(14)
O6 0.069(3) 0.0313(16) 0.039(2) 0.0028(13) 0.0306(19) 0.0063(15)
O7 0.064(3) 0.0280(16) 0.040(2) -0.0032(13) 0.0248(19) 0.0025(15)
O8 0.073(3) 0.0265(17) 0.056(2) -0.0007(14) 0.029(2) 0.0052(17)
N1 0.065(4) 0.0253(19) 0.041(3) 0.0049(15) 0.028(2) 0.0021(18)
N2 0.098(5) 0.027(2) 0.033(3) -0.0056(15) 0.032(3) -0.012(2)
N3 0.050(3) 0.034(2) 0.067(3) 0.0000(19) 0.033(3) 0.0002(19)
C1 0.053(4) 0.024(2) 0.030(3) -0.0011(16) 0.017(2) 0.0032(19)
C2 0.055(4) 0.031(2) 0.038(3) 0.0030(18) 0.028(3) 0.001(2)
C3 0.054(4) 0.027(2) 0.048(3) -0.0002(19) 0.027(3) -0.003(2)
C4 0.030(3) 0.051(3) 0.033(3) -0.0039(19) 0.013(2) -0.006(2)
C5 0.042(3) 0.041(3) 0.037(3) 0.0028(19) 0.021(3) -0.003(2)
C6 0.039(3) 0.039(2) 0.035(3) -0.0021(18) 0.019(2) -0.004(2)
C7 0.059(4) 0.024(2) 0.044(3) -0.0002(17) 0.028(3) 0.002(2)
C8 0.051(4) 0.035(3) 0.062(4) -0.002(2) 0.037(3) -0.008(2)
C9 0.046(4) 0.062(3) 0.034(3) 0.005(2) 0.022(3) -0.005(3)
C10 0.083(6) 0.089(5) 0.074(5) 0.040(4) 0.038(4) 0.016(4)
C11 0.099(8) 0.225(11) 0.068(5) 0.048(6) 0.028(5) -0.072(7)
C12 0.186(11) 0.088(5) 0.072(5) 0.001(4) 0.091(7) 0.014(5)
C13 0.060(4) 0.027(2) 0.032(3) 0.0002(17) 0.021(2) 0.002(2)
C14 0.067(4) 0.023(2) 0.038(3) -0.0008(17) 0.025(3) 0.003(2)
C15 0.063(4) 0.026(2) 0.034(3) 0.0011(17) 0.021(3) 0.005(2)
C16 0.061(4) 0.025(2) 0.041(3) 0.0057(18) 0.023(3) 0.004(2)
C17 0.057(4) 0.027(2) 0.030(2) 0.0013(17) 0.019(2) 0.005(2)
C18 0.061(4) 0.023(2) 0.037(3) -0.0006(17) 0.016(3) 0.007(2)
C19 0.057(4) 0.022(2) 0.035(3) 0.0020(17) 0.019(3) 0.010(2)
C20 0.060(4) 0.026(2) 0.029(3) 0.0043(17) 0.013(3) 0.000(2)
C21 0.057(4) 0.031(2) 0.035(3) 0.0042(18) 0.020(3) 0.008(2)
C22 0.073(5) 0.061(3) 0.039(3) -0.006(2) 0.024(3) 0.005(3)
C23 0.112(6) 0.035(3) 0.057(4) 0.007(2) 0.050(4) 0.010(3)
C24 0.060(4) 0.048(3) 0.037(3) -0.001(2) 0.022(3) 0.007(3)
C25 0.066(5) 0.042(3) 0.053(4) 0.008(2) 0.032(3) 0.000(3)
C26 0.069(5) 0.063(4) 0.051(4) 0.016(3) 0.012(4) -0.012(3)
C27 0.071(6) 0.080(5) 0.078(5) 0.029(4) 0.024(4) -0.003(4)
C28 0.082(6) 0.063(4) 0.092(6) 0.009(3) 0.061(5) -0.001(4)
C29 0.089(8) 0.112(7) 0.118(8) 0.008(5) 0.067(6) -0.005(5)
C30 0.119(9) 0.103(6) 0.116(8) -0.018(5) 0.086(7) -0.029(6)
C31 0.144(9) 0.063(4) 0.062(5) -0.013(3) 0.074(5) -0.026(4)
C32 0.176(11) 0.092(5) 0.083(6) -0.036(4) 0.094(7) -0.073(6)
C33 0.192(11) 0.087(5) 0.044(4) -0.019(4) 0.062(6) -0.071(6)
C34 0.132(7) 0.055(3) 0.037(3) -0.007(2) 0.036(4) -0.036(4)
C35 0.089(6) 0.037(3) 0.047(4) -0.006(2) 0.042(4) -0.012(3)
C36 0.057(4) 0.040(3) 0.063(4) -0.001(2) 0.035(3) -0.008(2)
C37 0.059(4) 0.046(3) 0.080(5) -0.008(3) 0.039(4) -0.003(3)
C38 0.057(5) 0.066(4) 0.080(5) -0.017(3) 0.040(4) -0.007(3)
C39 0.090(6) 0.052(4) 0.110(6) -0.025(4) 0.070(5) -0.020(3)
C40 0.100(6) 0.039(3) 0.095(5) -0.013(3) 0.065(5) -0.009(3)
C41 0.152(9) 0.033(3) 0.115(6) -0.008(3) 0.085(7) -0.010(4)
C42 0.056(4) 0.039(3) 0.078(4) -0.006(2) 0.046(3) -0.003(2)
O1W 0.163(17) 0.125(12) 0.36(3) -0.088(14) 0.163(19) -0.055(11)
O2W 0.20(3) 0.086(17) 0.16(3) -0.026(16) 0.04(2) 0.033(18)

loop_
_atom_type_symbol
_atom_type_description
_atom_type_scat_dispersion_real
_atom_type_scat_dispersion_imag
_atom_type_scat_source
C C 0.0033 0.0016 'International Tables Vol C Tables 4.2.6.8 and 6.1.1.4'
H H 0.0000 0.0000 'International Tables Vol C Tables 4.2.6.8 and 6.1.1.4'
N N 0.0061 0.0033 'International Tables Vol C Tables 4.2.6.8 and 6.1.1.4'
O O 0.0106 0.0060 'International Tables Vol C Tables 4.2.6.8 and 6.1.1.4'
Co Co 0.3494 0.9721 'International Tables Vol C Tables 4.2.6.8 and 6.1.1.4'

loop_
_geom_angle_atom_site_label_1
_geom_angle_atom_site_label_2
_geom_angle_atom_site_label_3
_geom_angle
_geom_angle_site_symmetry_1
_geom_angle_site_symmetry_3
O1 Co1 O7 98.85(14) . 1_545
O1 Co1 N2 91.47(19) . .
O7 Co1 N2 93.44(15) 1_545 .
O1 Co1 N1 167.71(17) . .
O7 Co1 N1 86.75(14) 1_545 .
N2 Co1 N1 77.22(19) . .
O1 Co1 O5 99.57(15) . .
O7 Co1 O5 103.24(13) 1_545 .
N2 Co1 O5 158.21(16) . .
N1 Co1 O5 89.69(15) . .
O1 Co1 O6 91.41(13) . .
O7 Co1 O6 161.54(13) 1_545 .
N2 Co1 O6 101.65(14) . .
N1 Co1 O6 86.30(13) . .
O5 Co1 O6 59.65(12) . .
O8 Co2 O8 180.000(1) 1_545 7_566
O8 Co2 O2 86.23(14) 1_545 7_556
O8 Co2 O2 93.77(14) 7_566 7_556
O8 Co2 O2 93.77(14) 1_545 .
O8 Co2 O2 86.23(14) 7_566 .
O2 Co2 O2 180.000(1) 7_556 .
O8 Co2 O5 87.03(14) 1_545 .
O8 Co2 O5 92.97(14) 7_566 .
O2 Co2 O5 89.97(15) 7_556 .
O2 Co2 O5 90.03(15) . .
O8 Co2 O5 92.97(14) 1_545 7_556
O8 Co2 O5 87.03(14) 7_566 7_556
O2 Co2 O5 90.03(15) 7_556 7_556
O2 Co2 O5 89.97(15) . 7_556
O5 Co2 O5 180.00(17) . 7_556
O4 Co3 O4 140.5(2) 2_656 .
O4 Co3 N3 96.94(16) 2_656 2_656
O4 Co3 N3 113.81(17) . 2_656
O4 Co3 N3 113.81(17) 2_656 .
O4 Co3 N3 96.94(16) . .
N3 Co3 N3 78.2(3) 2_656 .
O4 Co3 O3 96.29(15) 2_656 .
O4 Co3 O3 62.28(14) . .
N3 Co3 O3 88.18(16) 2_656 .
N3 Co3 O3 148.05(17) . .
O4 Co3 O3 62.28(14) 2_656 2_656
O4 Co3 O3 96.29(15) . 2_656
N3 Co3 O3 148.05(17) 2_656 2_656
N3 Co3 O3 88.18(16) . 2_656
O3 Co3 O3 116.5(2) . 2_656
O4 Co3 C8 122.01(17) 2_656 .
O4 Co3 C8 31.54(16) . .
N3 Co3 C8 100.64(19) 2_656 .
N3 Co3 C8 123.75(18) . .
O3 Co3 C8 30.85(15) . .
O3 Co3 C8 110.90(16) 2_656 .
O4 Co3 C8 31.54(16) 2_656 2_656
O4 Co3 C8 122.01(16) . 2_656
N3 Co3 C8 123.75(18) 2_656 2_656
N3 Co3 C8 100.64(19) . 2_656
O3 Co3 C8 110.90(16) . 2_656
O3 Co3 C8 30.85(15) 2_656 2_656
C8 Co3 C8 123.0(2) . 2_656
C7 O1 Co1 128.9(4) . .
C7 O2 Co2 139.3(4) . .
C8 O3 Co3 88.0(3) . .
C8 O4 Co3 89.9(3) . .
C19 O5 Co2 131.3(3) . .
C19 O5 Co1 90.9(3) . .
Co2 O5 Co1 108.12(13) . .
C19 O6 Co1 89.5(2) . .
C20 O7 Co1 119.7(3) . 1_565
C20 O8 Co2 149.9(4) . 1_565
C25 N1 C36 118.5(5) . .
C25 N1 Co1 128.3(4) . .
C36 N1 Co1 113.2(4) . .
C34 N2 C35 117.7(6) . .
C34 N2 Co1 127.1(5) . .
C35 N2 Co1 115.1(3) . .
C37 N3 C42 119.1(5) . .
C37 N3 Co3 127.6(3) . .
C42 N3 Co3 113.2(4) . .
C2 C1 C6 120.1(5) . .
C2 C1 C7 118.4(5) . .
C6 C1 C7 121.4(5) . .
C1 C2 C3 119.5(5) . .
C1 C2 H2A 120.3 . .
C3 C2 H2A 120.3 . .
C4 C3 C2 119.3(5) . .
C4 C3 C8 121.8(5) . .
C2 C3 C8 118.9(5) . .
C5 C4 C3 122.8(5) . .
C5 C4 H4A 118.6 . .
C3 C4 H4A 118.6 . .
C4 C5 C6 117.1(5) . .
C4 C5 C9 121.0(5) . .
C6 C5 C9 121.9(5) . .
C1 C6 C5 121.0(5) . .
C1 C6 H6A 119.5 . .
C5 C6 H6A 119.5 . .
O2 C7 O1 126.6(6) . .
O2 C7 C1 115.5(6) . .
O1 C7 C1 117.9(5) . .
O3 C8 O4 119.4(5) . .
O3 C8 C3 120.7(5) . .
O4 C8 C3 119.9(5) . .
O3 C8 Co3 61.1(3) . .
O4 C8 Co3 58.6(3) . .
C3 C8 Co3 174.0(4) . .
C11 C9 C10 108.2(6) . .
C11 C9 C12 110.3(7) . .
C10 C9 C12 106.8(6) . .
C11 C9 C5 113.6(5) . .
C10 C9 C5 109.4(5) . .
C12 C9 C5 108.3(5) . .
C9 C10 H10A 109.5 . .
C9 C10 H10B 109.5 . .
H10A C10 H10B 109.5 . .
C9 C10 H10C 109.5 . .
H10A C10 H10C 109.5 . .
H10B C10 H10C 109.5 . .
C9 C11 H11A 109.5 . .
C9 C11 H11B 109.5 . .
H11A C11 H11B 109.5 . .
C9 C11 H11C 109.5 . .
H11A C11 H11C 109.5 . .
H11B C11 H11C 109.5 . .
C9 C12 H12A 109.5 . .
C9 C12 H12B 109.5 . .
H12A C12 H12B 109.5 . .
C9 C12 H12C 109.5 . .
H12A C12 H12C 109.5 . .
H12B C12 H12C 109.5 . .
C18 C13 C14 120.1(4) . .
C18 C13 C19 120.1(4) . .
C14 C13 C19 119.8(4) . .
C13 C14 C15 119.4(5) . .
C13 C14 H14A 120.3 . .
C15 C14 H14A 120.3 . .
C14 C15 C16 119.5(4) . .
C14 C15 C20 123.2(4) . .
C16 C15 C20 117.3(4) . .
C17 C16 C15 122.4(4) . .
C17 C16 H16A 118.8 . .
C15 C16 H16A 118.8 . .
C16 C17 C18 116.5(4) . .
C16 C17 C21 122.6(4) . .
C18 C17 C21 120.9(4) . .
C13 C18 C17 121.8(4) . .
C13 C18 H18A 119.1 . .
C17 C18 H18A 119.1 . .
O6 C19 O5 119.8(4) . .
O6 C19 C13 120.8(4) . .
O5 C19 C13 119.2(4) . .
O8 C20 O7 126.1(4) . .
O8 C20 C15 114.5(5) . .
O7 C20 C15 119.3(5) . .
C17 C21 C24 108.9(4) . .
C17 C21 C22 110.7(5) . .
C24 C21 C22 109.3(4) . .
C17 C21 C23 112.0(4) . .
C24 C21 C23 107.5(5) . .
C22 C21 C23 108.4(4) . .
C21 C22 H22A 109.5 . .
C21 C22 H22B 109.5 . .
H22A C22 H22B 109.5 . .
C21 C22 H22C 109.5 . .
H22A C22 H22C 109.5 . .
H22B C22 H22C 109.5 . .
C21 C23 H23A 109.5 . .
C21 C23 H23B 109.5 . .
H23A C23 H23B 109.5 . .
C21 C23 H23C 109.5 . .
H23A C23 H23C 109.5 . .
H23B C23 H23C 109.5 . .
C21 C24 H24A 109.5 . .
C21 C24 H24B 109.5 . .
H24A C24 H24B 109.5 . .
C21 C24 H24C 109.5 . .
H24A C24 H24C 109.5 . .
H24B C24 H24C 109.5 . .
N1 C25 C26 123.8(6) . .
N1 C25 H25A 118.1 . .
C26 C25 H25A 118.1 . .
C27 C26 C25 118.1(6) . .
C27 C26 H26A 121.0 . .
C25 C26 H26A 121.0 . .
C26 C27 C28 119.8(7) . .
C26 C27 H27A 120.1 . .
C28 C27 H27A 120.1 . .
C36 C28 C27 118.1(7) . .
C36 C28 C29 118.6(8) . .
C27 C28 C29 123.3(8) . .
C30 C29 C28 121.9(9) . .
C30 C29 H29A 119.0 . .
C28 C29 H29A 119.0 . .
C29 C30 C31 121.6(9) . .
C29 C30 H30A 119.2 . .
C31 C30 H30A 119.2 . .
C32 C31 C35 114.6(9) . .
C32 C31 C30 126.3(8) . .
C35 C31 C30 119.1(7) . .
C33 C32 C31 121.2(8) . .
C33 C32 H32A 119.4 . .
C31 C32 H32A 119.4 . .
C32 C33 C34 120.5(7) . .
C32 C33 H33A 119.7 . .
C34 C33 H33A 119.7 . .
N2 C34 C33 120.4(8) . .
N2 C34 H34A 119.8 . .
C33 C34 H34A 119.8 . .
N2 C35 C31 125.4(6) . .
N2 C35 C36 116.2(5) . .
C31 C35 C36 118.3(7) . .
N1 C36 C28 121.6(6) . .
N1 C36 C35 118.0(6) . .
C28 C36 C35 120.3(6) . .
N3 C37 C38 123.0(6) . .
N3 C37 H37A 118.5 . .
C38 C37 H37A 118.5 . .
C39 C38 C37 118.2(7) . .
C39 C38 H38A 120.9 . .
C37 C38 H38A 120.9 . .
C38 C39 C40 120.3(6) . .
C38 C39 H39A 119.8 . .
C40 C39 H39A 119.8 . .
C42 C40 C39 117.0(6) . .
C42 C40 C41 118.2(7) . .
C39 C40 C41 124.8(6) . .
C41 C41 C40 121.8(4) 2_656 .
C41 C41 H41A 119.1 2_656 .
C40 C41 H41A 119.1 . .
N3 C42 C42 117.6(3) . 2_656
N3 C42 C40 122.4(6) . .
C42 C42 C40 120.0(4) 2_656 .
H1WD O1W H1WA 92.1 . .
H2WA O2W H2WB 98.0 . .

loop_
_geom_bond_atom_site_label_1
_geom_bond_atom_site_label_2
_geom_bond_distance
_geom_bond_site_symmetry_2
Co1 O1 2.029(4) .
Co1 O7 2.047(3) 1_545
Co1 N2 2.121(5) .
Co1 N1 2.154(5) .
Co1 O5 2.177(3) .
Co1 O6 2.229(3) .
Co2 O8 2.027(4) 1_545
Co2 O8 2.027(4) 7_566
Co2 O2 2.066(4) 7_556
Co2 O2 2.066(4) .
Co2 O5 2.157(4) .
Co2 O5 2.157(4) 7_556
Co3 O4 2.102(4) 2_656
Co3 O4 2.102(4) .
Co3 N3 2.106(4) 2_656
Co3 N3 2.106(4) .
Co3 O3 2.159(4) .
Co3 O3 2.159(4) 2_656
Co3 C8 2.463(6) .
Co3 C8 2.463(6) 2_656
O1 C7 1.266(7) .
O2 C7 1.256(7) .
O3 C8 1.264(6) .
O4 C8 1.288(6) .
O5 C19 1.284(5) .
O6 C19 1.249(6) .
O7 C20 1.256(6) .
O7 Co1 2.047(3) 1_565
O8 C20 1.255(6) .
O8 Co2 2.027(3) 1_565
N1 C25 1.330(7) .
N1 C36 1.342(7) .
N2 C34 1.324(7) .
N2 C35 1.347(8) .
N3 C37 1.315(8) .
N3 C42 1.348(7) .
C1 C2 1.374(8) .
C1 C6 1.392(7) .
C1 C7 1.504(8) .
C2 C3 1.399(7) .
C2 H2A 0.9500 .
C3 C4 1.374(7) .
C3 C8 1.479(8) .
C4 C5 1.373(7) .
C4 H4A 0.9500 .
C5 C6 1.404(7) .
C5 C9 1.539(7) .
C6 H6A 0.9500 .
C9 C11 1.499(9) .
C9 C10 1.509(8) .
C9 C12 1.533(8) .
C10 H10A 0.9800 .
C10 H10B 0.9800 .
C10 H10C 0.9800 .
C11 H11A 0.9800 .
C11 H11B 0.9800 .
C11 H11C 0.9800 .
C12 H12A 0.9800 .
C12 H12B 0.9800 .
C12 H12C 0.9800 .
C13 C18 1.383(7) .
C13 C14 1.387(6) .
C13 C19 1.496(6) .
C14 C15 1.388(6) .
C14 H14A 0.9500 .
C15 C16 1.392(7) .
C15 C20 1.506(6) .
C16 C17 1.386(6) .
C16 H16A 0.9500 .
C17 C18 1.409(6) .
C17 C21 1.513(7) .
C18 H18A 0.9500 .
C21 C24 1.527(8) .
C21 C22 1.528(8) .
C21 C23 1.549(7) .
C22 H22A 0.9800 .
C22 H22B 0.9800 .
C22 H22C 0.9800 .
C23 H23A 0.9800 .
C23 H23B 0.9800 .
C23 H23C 0.9800 .
C24 H24A 0.9800 .
C24 H24B 0.9800 .
C24 H24C 0.9800 .
C25 C26 1.402(9) .
C25 H25A 0.9500 .
C26 C27 1.355(10) .
C26 H26A 0.9500 .
C27 C28 1.412(10) .
C27 H27A 0.9500 .
C28 C36 1.412(10) .
C28 C29 1.422(11) .
C29 C30 1.315(12) .
C29 H29A 0.9500 .
C30 C31 1.444(13) .
C30 H30A 0.9500 .
C31 C32 1.391(11) .
C31 C35 1.409(9) .
C32 C33 1.337(13) .
C32 H32A 0.9500 .
C33 C34 1.423(11) .
C33 H33A 0.9500 .
C34 H34A 0.9500 .
C35 C36 1.443(8) .
C37 C38 1.411(8) .
C37 H37A 0.9500 .
C38 C39 1.362(9) .
C38 H38A 0.9500 .
C39 C40 1.412(10) .
C39 H39A 0.9500 .
C40 C42 1.408(8) .
C40 C41 1.434(9) .
C41 C41 1.299(15) 2_656
C41 H41A 0.9500 .
C42 C42 1.404(12) 2_656
O1W H1WD 0.8400 .
O1W H1WA 0.8400 .
O2W H2WA 0.8400 .
O2W H2WB 0.8499 .

loop_
_geom_hbond_atom_site_label_D
_geom_hbond_atom_site_label_H
_geom_hbond_atom_site_label_A
_geom_hbond_distance_DH
_geom_hbond_distance_HA
_geom_hbond_distance_DA
_geom_hbond_angle_DHA
O1W H1WA O7 0.84 1.76 2.601(16) 174.6
O2W H2WA O6 0.84 1.97 2.72(3) 148.1
O2W H2WB O1W 0.85 1.89 2.74(3) 177.3

loop_
_geom_torsion_atom_site_label_1
_geom_torsion_atom_site_label_2
_geom_torsion_atom_site_label_3
_geom_torsion_atom_site_label_4
_geom_torsion
_geom_torsion_site_symmetry_1
O7 Co1 O1 C7 82.8(4) 1_545
N2 Co1 O1 C7 176.5(4) .
N1 Co1 O1 C7 -160.8(5) .
O5 Co1 O1 C7 -22.3(4) .
O6 Co1 O1 C7 -81.8(4) .
O8 Co2 O2 C7 -45.1(5) 1_545
O8 Co2 O2 C7 134.9(5) 7_566
O5 Co2 O2 C7 42.0(5) .
O5 Co2 O2 C7 -138.0(5) 7_556
O4 Co3 O3 C8 148.8(3) 2_656
O4 Co3 O3 C8 3.8(3) .
N3 Co3 O3 C8 -114.4(3) 2_656
N3 Co3 O3 C8 -50.4(4) .
O3 Co3 O3 C8 86.7(3) 2_656
C8 Co3 O3 C8 119.9(3) 2_656
O4 Co3 O4 C8 -67.4(3) 2_656
N3 Co3 O4 C8 70.5(3) 2_656
N3 Co3 O4 C8 150.6(3) .
O3 Co3 O4 C8 -3.7(3) .
O3 Co3 O4 C8 -120.4(3) 2_656
C8 Co3 O4 C8 -102.2(4) 2_656
O8 Co2 O5 C19 151.4(4) 1_545
O8 Co2 O5 C19 -28.6(4) 7_566
O2 Co2 O5 C19 -122.3(4) 7_556
O2 Co2 O5 C19 57.7(4) .
O8 Co2 O5 Co1 43.38(15) 1_545
O8 Co2 O5 Co1 -136.62(15) 7_566
O2 Co2 O5 Co1 129.60(15) 7_556
O2 Co2 O5 Co1 -50.40(15) .
O1 Co1 O5 C19 -85.2(3) .
O7 Co1 O5 C19 173.3(3) 1_545
N2 Co1 O5 C19 34.3(5) .
N1 Co1 O5 C19 86.7(3) .
O6 Co1 O5 C19 0.8(3) .
O1 Co1 O5 Co2 49.18(15) .
O7 Co1 O5 Co2 -52.35(17) 1_545
N2 Co1 O5 Co2 168.6(3) .
N1 Co1 O5 Co2 -138.94(15) .
O6 Co1 O5 Co2 135.2(2) .
O1 Co1 O6 C19 99.5(3) .
O7 Co1 O6 C19 -24.5(7) 1_545
N2 Co1 O6 C19 -168.8(3) .
N1 Co1 O6 C19 -92.6(3) .
O5 Co1 O6 C19 -0.8(3) .
O1 Co1 N1 C25 163.9(5) .
O7 Co1 N1 C25 -78.5(4) 1_545
N2 Co1 N1 C25 -172.8(4) .
O5 Co1 N1 C25 24.8(4) .
O6 Co1 N1 C25 84.4(4) .
O1 Co1 N1 C36 -18.6(8) .
O7 Co1 N1 C36 99.0(3) 1_545
N2 Co1 N1 C36 4.7(3) .
O5 Co1 N1 C36 -157.7(3) .
O6 Co1 N1 C36 -98.1(3) .
O1 Co1 N2 C34 -11.3(4) .
O7 Co1 N2 C34 87.6(4) 1_545
N1 Co1 N2 C34 173.5(4) .
O5 Co1 N2 C34 -132.2(5) .
O6 Co1 N2 C34 -103.1(4) .
O1 Co1 N2 C35 170.9(3) .
O7 Co1 N2 C35 -90.1(3) 1_545
N1 Co1 N2 C35 -4.3(3) .
O5 Co1 N2 C35 50.1(6) .
O6 Co1 N2 C35 79.2(3) .
O4 Co3 N3 C37 -88.5(5) 2_656
O4 Co3 N3 C37 66.1(5) .
N3 Co3 N3 C37 179.0(6) 2_656
O3 Co3 N3 C37 112.4(5) .
O3 Co3 N3 C37 -30.0(5) 2_656
C8 Co3 N3 C37 84.0(5) .
C8 Co3 N3 C37 -58.4(5) 2_656
O4 Co3 N3 C42 93.6(4) 2_656
O4 Co3 N3 C42 -111.8(4) .
N3 Co3 N3 C42 1.2(3) 2_656
O3 Co3 N3 C42 -65.4(5) .
O3 Co3 N3 C42 152.1(4) 2_656
C8 Co3 N3 C42 -93.8(4) .
C8 Co3 N3 C42 123.7(4) 2_656
